data_7156589
loop_
_publ_author_name
'Ma, Shuang-Jiang'
'Yu, Jie'
'Yan, Da-Wei'
'Wang, Da-Cheng'
'Gao, Jin-Ming'
'Zhang, Qiang'

_publ_section_title
;
 Meroterpene-like compounds derived from \b-caryophyllene as potent
 \a-glucosidase inhibitors
;
_journal_name_full 'Organic &amp; Biomolecular Chemistry'
_journal_paper_doi 10.1039/C8OB02687D
_journal_year 2018
_chemical_absolute_configuration rm
_chemical_formula_moiety 'C37 H50 O6, C2 H3 N'
_chemical_formula_sum 'C39 H53 N O6'
_chemical_formula_weight 631.82
_space_group_crystal_system orthorhombic
_space_group_IT_number 19
_space_group_name_Hall 'P 2ac 2ab'
_space_group_name_H-M_alt 'P 21 21 21'
_symmetry_space_group_name_Hall 'P 2ac 2ab'
_symmetry_space_group_name_H-M 'P 21 21 21'
_atom_sites_solution_hydrogens geom
_atom_sites_solution_primary dual
_audit_creation_date 2018-01-26
_audit_creation_method
;
Olex2 1.2
(compiled 2016.11.30 svn.r3356 for OlexSys, GUI svn.r5269)
;
_audit_update_record
;
2018-04-20 deposited with the CCDC.
2018-11-26 downloaded from the CCDC.
;
_cell_angle_alpha 90
_cell_angle_beta 90
_cell_angle_gamma 90
_cell_formula_units_Z 8
_cell_length_a 13.9171(3)
_cell_length_b 18.5603(4)
_cell_length_c 27.1890(5)
_cell_measurement_reflns_used 9215
_cell_measurement_temperature 150
_cell_measurement_theta_max 74.40
_cell_measurement_theta_min 3.57
_cell_volume 7023.1(3)
_computing_cell_refinement 'SAINT v8.37A (Bruker, 2015)'
_computing_data_reduction 'SAINT v8.37A (Bruker, 2015)'
_computing_molecular_graphics 'Olex2 (Dolomanov et al., 2009)'
_computing_publication_material 'Olex2 (Dolomanov et al., 2009)'
_computing_structure_refinement 'ShelXL (Sheldrick, 2015)'
_computing_structure_solution 'ShelXT (Sheldrick, 2015)'
_diffrn_ambient_temperature 150.0
_diffrn_detector 'Bruker APEX2 area detector'
_diffrn_detector_area_resol_mean 7.9
_diffrn_detector_type 'CCD area detector'
_diffrn_measured_fraction_theta_full 0.996
_diffrn_measured_fraction_theta_max 0.996
_diffrn_measurement_device 'three-circle diffractometer'
_diffrn_measurement_device_type 'Bruker APEX-II CCD'
_diffrn_measurement_method '\f and \w scans'
_diffrn_radiation_monochromator 'mirror optics'
_diffrn_radiation_probe x-ray
_diffrn_radiation_type CuK\a
_diffrn_radiation_wavelength 1.54178
_diffrn_reflns_av_R_equivalents 0.0394
_diffrn_reflns_av_unetI/netI 0.0381
_diffrn_reflns_Laue_measured_fraction_full 0.996
_diffrn_reflns_Laue_measured_fraction_max 0.996
_diffrn_reflns_limit_h_max 15
_diffrn_reflns_limit_h_min -17
_diffrn_reflns_limit_k_max 22
_diffrn_reflns_limit_k_min -22
_diffrn_reflns_limit_l_max 33
_diffrn_reflns_limit_l_min -30
_diffrn_reflns_number 38119
_diffrn_reflns_point_group_measured_fraction_full 0.988
_diffrn_reflns_point_group_measured_fraction_max 0.983
_diffrn_reflns_theta_full 67.679
_diffrn_reflns_theta_max 72.097
_diffrn_reflns_theta_min 3.568
_diffrn_source 'microfocus sealed X-ray tube'
_diffrn_source_type 'Incoatec I\ms'
_diffrn_standards_number 0
_exptl_absorpt_coefficient_mu 0.631
_exptl_absorpt_correction_T_max 0.7538
_exptl_absorpt_correction_T_min 0.6851
_exptl_absorpt_correction_type multi-scan
_exptl_absorpt_process_details
;
SADABS-2016/2 (Bruker,2016/2) was used for absorption correction.
wR2(int) was 0.0838 before and 0.0590 after correction.
The Ratio of minimum to maximum transmission is 0.9089.
The \l/2 correction factor is Not present.
;
_exptl_crystal_colour 'clear whiteish colourless'
_exptl_crystal_colour_lustre clear
_exptl_crystal_colour_modifier whiteish
_exptl_crystal_colour_primary colourless
_exptl_crystal_density_diffrn 1.195
_exptl_crystal_description block
_exptl_crystal_F_000 2736
_exptl_crystal_preparation 'solvent MeCN'
_exptl_crystal_size_max 0.25
_exptl_crystal_size_mid 0.2
_exptl_crystal_size_min 0.15
_refine_diff_density_max 0.172
_refine_diff_density_min -0.215
_refine_diff_density_rms 0.041
_refine_ls_abs_structure_details
;
 Flack x determined using 4938 quotients [(I+)-(I-)]/[(I+)+(I-)]
 (Parsons, Flack and Wagner, Acta Cryst. B69 (2013) 249-259).
;
_refine_ls_abs_structure_Flack 0.02(6)
_refine_ls_extinction_method none
_refine_ls_goodness_of_fit_ref 1.058
_refine_ls_hydrogen_treatment constr
_refine_ls_matrix_type full
_refine_ls_number_parameters 845
_refine_ls_number_reflns 13595
_refine_ls_number_restraints 0
_refine_ls_restrained_S_all 1.058
_refine_ls_R_factor_all 0.0452
_refine_ls_R_factor_gt 0.0378
_refine_ls_shift/su_max 0.000
_refine_ls_shift/su_mean 0.000
_refine_ls_structure_factor_coef Fsqd
_refine_ls_weighting_details 'w=1/[\s^2^(Fo^2^)+(0.0408P)^2^+1.1069P] where P=(Fo^2^+2Fc^2^)/3'
_refine_ls_weighting_scheme calc
_refine_ls_wR_factor_gt 0.0861
_refine_ls_wR_factor_ref 0.0904
_reflns_Friedel_coverage 0.801
_reflns_Friedel_fraction_full 0.979
_reflns_Friedel_fraction_max 0.967
_reflns_number_gt 12154
_reflns_number_total 13595
_reflns_threshold_expression 'I > 2\s(I)'
_cod_data_source_file c8ob02687d2.cif
_cod_data_source_block cu_0125_2_0m
_cod_database_code 7156589
_shelx_space_group_comment
;
The symmetry employed for this shelxl refinement is uniquely defined
by the following loop, which should always be used as a source of
symmetry information in preference to the above space-group names.
They are only intended as comments.
;
_shelx_estimated_absorpt_t_max 0.911
_shelx_estimated_absorpt_t_min 0.858
_olex2_refinement_description
;
1. Fixed Uiso
 At 1.2 times of:
  All C(H) groups, All C(H,H) groups
 At 1.5 times of:
  All C(H,H,H) groups, All O(H) groups
2.a Ternary CH refined with riding coordinates:
 C00M(H00M), C00Q(H00Q), C00W(H00W), C00X(H00X), C014(H014), C015(H015),
 C01L(H5AA), C01N(H6AA), C01O(H01O), C01U(H8AA), C021(H021), C02A(H02F)
2.b Secondary CH2 refined with riding coordinates:
 C00O(H00C,H00D), C00P(H00A,H00B), C00R(H00E,H00F), C00Y(H00G,H00H), C012(H01Z,
 H), C013(H01,HA), C019(H01A,H01B), C01B(H0AA,HB), C01D(H2AA,HE), C01E(H01C,
 H01D), C01F(H01E,H01F), C01H(H3AA,HF), C01I(H01G,H01H), C01K(H01I,H01J),
 C01P(H01K,H01L), C01Q(H7AA,HI), C01S(H01M,H01N), C01W(H01V,H01W), C01X(H9AA,
 HJ), C01Z(H01X,H01Y), C020(H02R,H02S), C025(H02W,H02X), C026(H02A,H02B),
 C02G(H02M,H02N)
2.c Aromatic/amide H refined with riding coordinates:
 C00S(H00S), C018(H018)
2.d Idealised Me refined as rotating group:
 C01C(H1AA,HC,HD), C01J(H4AA,HG,HH), C01T(H01P,H01Q,H01R), C01V(H01S,H01T,
 H01U), C01Y(H0BA,HK,HL), C024(H02T,H02U,H02V), C027(H02C,H02D,H02E), C02B(H1BA,
 HM,HN), C02C(H02G,H02H,H02I), C02D(H02J,H02K,H02L), C02E(H02Y,HO,HP),
 C02F(H02Z,HQ,HR), C02H(H02O,H02P,H02Q), C02J(H02,HS,HT)
2.e Idealised tetrahedral OH refined as rotating group:
 O004(H004), O007(H007)
;
_shelx_shelxl_version_number 2016/6
_olex2_submission_original_sample_id 92-51
_olex2_submission_special_instructions 'No special instructions were received'

loop_
_space_group_symop_operation_xyz
'x, y, z'
'-x+1/2, -y, z+1/2'
'-x, y+1/2, -z+1/2'
'x+1/2, -y+1/2, -z'

loop_
_atom_site_label
_atom_site_type_symbol
_atom_site_fract_x
_atom_site_fract_y
_atom_site_fract_z
_atom_site_U_iso_or_equiv
_atom_site_adp_type
_atom_site_occupancy
_atom_site_site_symmetry_order
_atom_site_calc_flag
_atom_site_refinement_flags_posn
O001 O 0.64822(12) 0.48883(9) 0.49019(6) 0.0238(4) Uani 1 1 d .
O002 O 0.50516(11) 0.04276(9) 0.69051(6) 0.0217(3) Uani 1 1 d .
O003 O 0.27888(12) -0.11134(9) 0.61586(6) 0.0248(4) Uani 1 1 d .
O004 O 0.85847(12) 0.34700(10) 0.39282(6) 0.0258(4) Uani 1 1 d .
H004 H 0.821193 0.362792 0.371044 0.039 Uiso 1 1 calc GR
O005 O 0.89725(12) 0.35701(9) 0.56649(6) 0.0235(3) Uani 1 1 d .
O006 O 0.39133(14) -0.08495(10) 0.48162(6) 0.0329(4) Uani 1 1 d .
O007 O 0.52796(13) -0.00774(9) 0.51936(6) 0.0267(4) Uani 1 1 d .
H007 H 0.494075 -0.026189 0.497111 0.040 Uiso 1 1 calc GR
O008 O 0.57821(14) 0.29786(10) 0.60982(6) 0.0318(4) Uani 1 1 d .
O009 O 0.71174(13) 0.41406(10) 0.35636(6) 0.0317(4) Uani 1 1 d .
O00A O 1.27549(15) 0.38805(12) 0.50084(7) 0.0420(5) Uani 1 1 d .
O00B O 0.04362(15) -0.01489(11) 0.77020(7) 0.0388(5) Uani 1 1 d .
O00C O 0.68303(16) 0.64924(12) 0.66602(7) 0.0411(5) Uani 1 1 d .
C00D C 0.47786(16) 0.00792(12) 0.64893(8) 0.0195(4) Uani 1 1 d .
C00E C 0.48518(17) -0.01797(12) 0.56336(8) 0.0204(5) Uani 1 1 d .
C00F C 0.72257(16) 0.44124(12) 0.48870(8) 0.0199(5) Uani 1 1 d .
C00G C 0.83066(16) 0.37214(12) 0.43732(8) 0.0205(5) Uani 1 1 d .
C00H C 0.74927(16) 0.41700(12) 0.44127(8) 0.0197(4) Uani 1 1 d .
C00I C 0.35944(16) -0.06969(12) 0.61415(8) 0.0207(5) Uani 1 1 d .
C00J C 0.39529(16) -0.03550(12) 0.65500(8) 0.0206(5) Uani 1 1 d .
C00K C 0.77035(16) 0.41914(12) 0.53023(8) 0.0198(4) Uani 1 1 d .
C00L C 0.40220(17) -0.06149(12) 0.56697(8) 0.0215(5) Uani 1 1 d .
C00M C 0.46565(17) 0.23371(12) 0.70648(8) 0.0208(5) Uani 1 1 d .
H00M H 0.447797 0.209390 0.674958 0.025 Uiso 1 1 calc R
C00N C 0.52499(16) 0.01620(12) 0.60420(8) 0.0203(5) Uani 1 1 d .
C00O C 0.49131(17) 0.17634(13) 0.74399(8) 0.0226(5) Uani 1 1 d .
H00C H 0.437043 0.141927 0.745547 0.027 Uiso 1 1 calc R
H00D H 0.495428 0.200072 0.776527 0.027 Uiso 1 1 calc R
C00P C 0.73589(17) 0.44051(13) 0.58051(8) 0.0223(5) Uani 1 1 d .
H00A H 0.791778 0.455775 0.600486 0.027 Uiso 1 1 calc R
H00B H 0.706902 0.397962 0.596696 0.027 Uiso 1 1 calc R
C00Q C 1.03786(16) 0.31716(12) 0.51819(8) 0.0209(5) Uani 1 1 d .
H00Q H 1.060676 0.368206 0.516737 0.025 Uiso 1 1 calc R
C00R C 0.60963(17) 0.06576(13) 0.59990(8) 0.0221(5) Uani 1 1 d .
H00E H 0.607692 0.090662 0.567710 0.027 Uiso 1 1 calc R
H00F H 0.669758 0.037354 0.601486 0.027 Uiso 1 1 calc R
C00S C 0.69366(19) 0.43524(14) 0.39867(9) 0.0266(5) Uani 1 1 d .
H00S H 0.639346 0.465553 0.403110 0.032 Uiso 1 1 calc R
C00T C 0.60228(18) 0.28295(12) 0.65165(9) 0.0239(5) Uani 1 1 d .
C00U C 0.88331(16) 0.35102(12) 0.47828(8) 0.0200(4) Uani 1 1 d .
C00V C 0.85145(16) 0.37449(12) 0.52407(8) 0.0193(4) Uani 1 1 d .
C00W C 0.66163(17) 0.50194(12) 0.57964(8) 0.0221(5) Uani 1 1 d .
H00W H 0.697521 0.548156 0.575209 0.027 Uiso 1 1 calc R
C00X C 0.60895(16) 0.12190(12) 0.64151(8) 0.0204(5) Uani 1 1 d .
H00X H 0.551680 0.153530 0.636309 0.024 Uiso 1 1 calc R
C00Y C 0.69600(18) 0.24427(14) 0.66139(9) 0.0264(5) Uani 1 1 d .
H00G H 0.704607 0.238421 0.697313 0.032 Uiso 1 1 calc R
H00H H 0.749865 0.273920 0.648907 0.032 Uiso 1 1 calc R
C00Z C 0.59557(16) 0.08354(12) 0.69158(8) 0.0202(5) Uani 1 1 d .
C010 C 0.38754(18) 0.29164(13) 0.71856(9) 0.0244(5) Uani 1 1 d .
C011 C 0.04723(18) -0.07471(14) 0.75174(9) 0.0269(5) Uani 1 1 d .
C012 C 0.34766(17) -0.04229(14) 0.70429(8) 0.0228(5) Uani 1 1 d .
H01Z H 0.339319 0.006389 0.718550 0.027 Uiso 1 1 calc R
H H 0.390164 -0.070010 0.726520 0.027 Uiso 1 1 calc R
C013 C 0.58383(17) 0.13239(13) 0.73674(8) 0.0224(5) Uani 1 1 d .
H01 H 0.638084 0.166882 0.736546 0.027 Uiso 1 1 calc R
HA H 0.591883 0.101705 0.766244 0.027 Uiso 1 1 calc R
C014 C 1.13698(18) 0.44398(13) 0.59175(9) 0.0253(5) Uani 1 1 d .
H014 H 1.109546 0.454449 0.558514 0.030 Uiso 1 1 calc R
C015 C 0.24889(17) -0.07981(13) 0.70176(8) 0.0215(5) Uani 1 1 d .
H015 H 0.200705 -0.043249 0.690738 0.026 Uiso 1 1 calc R
C016 C 0.6131(2) 0.63884(15) 0.64028(9) 0.0322(6) Uani 1 1 d .
C017 C 0.24977(17) -0.14127(13) 0.66347(9) 0.0227(5) Uani 1 1 d .
C018 C 0.35958(18) -0.09260(14) 0.52395(9) 0.0268(5) Uani 1 1 d .
H018 H 0.303330 -0.120952 0.528105 0.032 Uiso 1 1 calc R
C019 C 0.97125(17) 0.30492(13) 0.47424(8) 0.0231(5) Uani 1 1 d .
H01A H 1.005823 0.316611 0.443431 0.028 Uiso 1 1 calc R
H01B H 0.952199 0.253562 0.472904 0.028 Uiso 1 1 calc R
C01A C 1.24747(17) 0.36243(15) 0.53944(10) 0.0292(6) Uani 1 1 d .
C01B C 0.69904(17) 0.16965(13) 0.63663(9) 0.0244(5) Uani 1 1 d .
H0AA H 0.754256 0.142761 0.650427 0.029 Uiso 1 1 calc R
HB H 0.711937 0.176860 0.601166 0.029 Uiso 1 1 calc R
C01C C 0.67542(18) 0.02970(14) 0.70197(10) 0.0269(5) Uani 1 1 d .
H1AA H 0.660011 0.002423 0.731809 0.040 Uiso 1 1 calc GR
HC H 0.736163 0.055511 0.706676 0.040 Uiso 1 1 calc GR
HD H 0.681548 -0.003521 0.674134 0.040 Uiso 1 1 calc GR
C01D C 0.22447(17) -0.10062(14) 0.75533(9) 0.0264(5) Uani 1 1 d .
H2AA H 0.270368 -0.138567 0.765477 0.032 Uiso 1 1 calc R
HE H 0.237530 -0.057966 0.776146 0.032 Uiso 1 1 calc R
C01E C 1.03331(18) 0.32980(14) 0.61367(9) 0.0258(5) Uani 1 1 d .
H01C H 1.093728 0.301690 0.614886 0.031 Uiso 1 1 calc R
H01D H 0.993445 0.313501 0.641700 0.031 Uiso 1 1 calc R
C01F C 1.21633(18) 0.28432(14) 0.54228(10) 0.0285(5) Uani 1 1 d .
H01E H 1.203816 0.271774 0.577086 0.034 Uiso 1 1 calc R
H01F H 1.269533 0.253410 0.530494 0.034 Uiso 1 1 calc R
C01G C 0.98062(17) 0.30793(12) 0.56653(9) 0.0216(5) Uani 1 1 d .
C01H C 0.07507(17) -0.12820(15) 0.62670(9) 0.0278(5) Uani 1 1 d .
H3AA H 0.105577 -0.101971 0.599109 0.033 Uiso 1 1 calc R
HF H 0.026088 -0.160624 0.612302 0.033 Uiso 1 1 calc R
C01I C 0.61517(19) 0.50363(14) 0.63096(9) 0.0285(5) Uani 1 1 d .
H01G H 0.667113 0.497514 0.655481 0.034 Uiso 1 1 calc R
H01H H 0.572827 0.460951 0.633676 0.034 Uiso 1 1 calc R
C01J C 0.3203(2) -0.20148(15) 0.67671(10) 0.0313(6) Uani 1 1 d .
H4AA H 0.326701 -0.234565 0.648806 0.047 Uiso 1 1 calc GR
HG H 0.296306 -0.227899 0.705389 0.047 Uiso 1 1 calc GR
HH H 0.383209 -0.180533 0.684406 0.047 Uiso 1 1 calc GR
C01K C 0.52739(19) 0.55935(14) 0.52528(9) 0.0281(5) Uani 1 1 d .
H01I H 0.482319 0.545466 0.498747 0.034 Uiso 1 1 calc R
H01J H 0.488338 0.568191 0.555105 0.034 Uiso 1 1 calc R
C01L C -0.01759(17) -0.09547(15) 0.71023(9) 0.0275(5) Uani 1 1 d .
H5AA H -0.034919 -0.147727 0.711463 0.033 Uiso 1 1 calc R
C01M C 0.59204(17) 0.49400(13) 0.53575(9) 0.0235(5) Uani 1 1 d .
C01N C 0.53658(18) 0.29698(13) 0.69458(9) 0.0234(5) Uani 1 1 d .
H6AA H 0.573855 0.311479 0.724429 0.028 Uiso 1 1 calc R
C01O C 1.23764(18) 0.40745(14) 0.58517(9) 0.0280(5) Uani 1 1 d .
H01O H 1.255363 0.379015 0.615068 0.034 Uiso 1 1 calc R
C01P C 1.05967(19) 0.40880(15) 0.62328(10) 0.0315(6) Uani 1 1 d .
H01K H 1.000307 0.437727 0.619740 0.038 Uiso 1 1 calc R
H01L H 1.080158 0.412751 0.658046 0.038 Uiso 1 1 calc R
C01Q C 0.15229(17) -0.17535(13) 0.65092(10) 0.0261(5) Uani 1 1 d .
H7AA H 0.164491 -0.216797 0.628866 0.031 Uiso 1 1 calc R
HI H 0.124915 -0.194945 0.681753 0.031 Uiso 1 1 calc R
C01R C 1.19084(19) 0.51316(15) 0.61093(10) 0.0306(6) Uani 1 1 d .
C01S C 0.5560(2) 0.56999(14) 0.64619(10) 0.0310(6) Uani 1 1 d .
H01M H 0.497246 0.572690 0.625712 0.037 Uiso 1 1 calc R
H01N H 0.535859 0.564850 0.680946 0.037 Uiso 1 1 calc R
C01T C 0.9412(2) 0.23168(14) 0.57276(10) 0.0317(6) Uani 1 1 d .
H01P H 0.901499 0.229446 0.602483 0.048 Uiso 1 1 calc GR
H01Q H 0.994745 0.197658 0.575735 0.048 Uiso 1 1 calc GR
H01R H 0.902111 0.219019 0.544056 0.048 Uiso 1 1 calc GR
C01U C 0.02321(17) -0.07335(14) 0.65846(9) 0.0250(5) Uani 1 1 d .
H8AA H 0.065526 -0.030234 0.662601 0.030 Uiso 1 1 calc R
C01V C 0.53055(19) 0.42625(14) 0.53887(10) 0.0295(5) Uani 1 1 d .
H01S H 0.493070 0.421052 0.508564 0.044 Uiso 1 1 calc GR
H01T H 0.486858 0.430009 0.567019 0.044 Uiso 1 1 calc GR
H01U H 0.572177 0.384100 0.543039 0.044 Uiso 1 1 calc GR
C01W C 1.12630(17) 0.26808(13) 0.51199(9) 0.0259(5) Uani 1 1 d .
H01V H 1.106116 0.218188 0.519670 0.031 Uiso 1 1 calc R
H01W H 1.144807 0.269005 0.476840 0.031 Uiso 1 1 calc R
C01X C 0.12316(18) -0.12746(15) 0.76812(9) 0.0297(6) Uani 1 1 d .
H9AA H 0.111913 -0.174513 0.751964 0.036 Uiso 1 1 calc R
HJ H 0.118248 -0.134654 0.804108 0.036 Uiso 1 1 calc R
C01Y C 0.3842(2) 0.31400(15) 0.77253(9) 0.0321(6) Uani 1 1 d .
H0BA H 0.357086 0.274655 0.792168 0.048 Uiso 1 1 calc GR
HK H 0.343880 0.356992 0.776055 0.048 Uiso 1 1 calc GR
HL H 0.449361 0.324701 0.784019 0.048 Uiso 1 1 calc GR
C01Z C 0.5735(2) 0.63108(13) 0.51051(9) 0.0317(6) Uani 1 1 d .
H01X H 0.617352 0.621389 0.482616 0.038 Uiso 1 1 calc R
H01Y H 0.521724 0.662714 0.497955 0.038 Uiso 1 1 calc R
C020 C -0.10587(19) -0.04786(16) 0.69948(10) 0.0327(6) Uani 1 1 d .
H02R H -0.102645 0.000262 0.715108 0.039 Uiso 1 1 calc R
H02S H -0.167845 -0.071698 0.706863 0.039 Uiso 1 1 calc R
C021 C 0.6294(2) 0.67349(14) 0.54861(9) 0.0294(6) Uani 1 1 d .
H021 H 0.693034 0.649573 0.553652 0.035 Uiso 1 1 calc R
C022 C -0.08047(18) -0.04713(14) 0.64392(10) 0.0294(5) Uani 1 1 d .
C023 C 0.6466(2) 0.75646(15) 0.54116(10) 0.0381(7) Uani 1 1 d .
C024 C 0.28683(19) 0.27416(17) 0.70050(11) 0.0353(6) Uani 1 1 d .
H02T H 0.288681 0.264152 0.665119 0.053 Uiso 1 1 calc GR
H02U H 0.244407 0.315305 0.706731 0.053 Uiso 1 1 calc GR
H02V H 0.262477 0.231766 0.717994 0.053 Uiso 1 1 calc GR
C025 C 0.44755(19) 0.34556(14) 0.68747(10) 0.0305(6) Uani 1 1 d .
H02W H 0.426158 0.349470 0.652850 0.037 Uiso 1 1 calc R
H02X H 0.453947 0.393767 0.702704 0.037 Uiso 1 1 calc R
C026 C 1.2829(2) 0.48292(16) 0.58683(11) 0.0385(7) Uani 1 1 d .
H02A H 1.296280 0.503380 0.553909 0.046 Uiso 1 1 calc R
H02B H 1.340355 0.485968 0.608187 0.046 Uiso 1 1 calc R
C027 C 1.2003(2) 0.51639(18) 0.66669(11) 0.0433(7) Uani 1 1 d .
H02C H 1.136886 0.524659 0.681344 0.065 Uiso 1 1 calc GR
H02D H 1.243525 0.555871 0.675775 0.065 Uiso 1 1 calc GR
H02E H 1.226462 0.470719 0.678829 0.065 Uiso 1 1 calc GR
C028 C 0.4455(3) 0.33454(18) 0.26967(13) 0.0505(8) Uani 1 1 d .
N029 N 0.3665(3) 0.3272(2) 0.26235(14) 0.0709(10) Uani 1 1 d .
C02A C 0.5850(2) 0.69086(14) 0.60023(10) 0.0351(6) Uani 1 1 d .
H02F H 0.513628 0.696555 0.598240 0.042 Uiso 1 1 calc R
C02B C 0.8897(2) 0.59333(18) 0.63971(11) 0.0447(7) Uani 1 1 d .
H1BA H 0.891172 0.586714 0.603959 0.067 Uiso 1 1 calc GR
HM H 0.824357 0.585062 0.651850 0.067 Uiso 1 1 calc GR
HN H 0.933755 0.558971 0.655249 0.067 Uiso 1 1 calc GR
C02C C 0.5649(3) 0.79406(15) 0.51437(12) 0.0484(8) Uani 1 1 d .
H02G H 0.567487 0.782013 0.479304 0.073 Uiso 1 1 calc GR
H02H H 0.571100 0.846313 0.518475 0.073 Uiso 1 1 calc GR
H02I H 0.503299 0.778105 0.528068 0.073 Uiso 1 1 calc GR
C02D C 0.7429(3) 0.77617(17) 0.51921(12) 0.0492(8) Uani 1 1 d .
H02J H 0.794125 0.751525 0.537332 0.074 Uiso 1 1 calc GR
H02K H 0.752309 0.828398 0.521441 0.074 Uiso 1 1 calc GR
H02L H 0.744673 0.761373 0.484620 0.074 Uiso 1 1 calc GR
C02E C -0.1388(2) -0.10300(18) 0.61560(12) 0.0411(7) Uani 1 1 d .
H02Y H -0.113948 -0.106883 0.581976 0.062 Uiso 1 1 calc GR
HO H -0.206326 -0.088183 0.614620 0.062 Uiso 1 1 calc GR
HP H -0.133487 -0.149841 0.632021 0.062 Uiso 1 1 calc GR
C02F C -0.0837(2) 0.02541(16) 0.61787(11) 0.0381(6) Uani 1 1 d .
H02Z H -0.049546 0.061382 0.637650 0.057 Uiso 1 1 calc GR
HQ H -0.150672 0.040347 0.613591 0.057 Uiso 1 1 calc GR
HR H -0.052793 0.021198 0.585600 0.057 Uiso 1 1 calc GR
C02G C 0.6366(3) 0.76460(15) 0.59784(11) 0.0470(8) Uani 1 1 d .
H02M H 0.698862 0.765521 0.615411 0.056 Uiso 1 1 calc R
H02N H 0.595607 0.805621 0.607939 0.056 Uiso 1 1 calc R
C02H C 1.1558(3) 0.58469(17) 0.59051(13) 0.0509(8) Uani 1 1 d .
H02O H 1.150639 0.581427 0.554628 0.076 Uiso 1 1 calc GR
H02P H 1.201503 0.622774 0.599236 0.076 Uiso 1 1 calc GR
H02Q H 1.092670 0.596016 0.604476 0.076 Uiso 1 1 calc GR
C02I C 0.9191(3) 0.6658(2) 0.65160(15) 0.0558(9) Uani 1 1 d .
C02J C 0.5472(3) 0.3447(2) 0.27956(17) 0.0697(11) Uani 1 1 d .
H02 H 0.567588 0.391735 0.266940 0.105 Uiso 1 1 calc GR
HS H 0.584087 0.306569 0.263314 0.105 Uiso 1 1 calc GR
HT H 0.558408 0.342686 0.315119 0.105 Uiso 1 1 calc GR
N02K N 0.9410(4) 0.7228(2) 0.66269(19) 0.1009(15) Uani 1 1 d .

loop_
_atom_site_aniso_label
_atom_site_aniso_U_11
_atom_site_aniso_U_22
_atom_site_aniso_U_33
_atom_site_aniso_U_23
_atom_site_aniso_U_13
_atom_site_aniso_U_12
O001 0.0259(8) 0.0233(8) 0.0221(8) 0.0010(6) 0.0014(7) 0.0074(7)
O002 0.0210(8) 0.0244(8) 0.0197(8) -0.0005(6) 0.0009(6) -0.0057(7)
O003 0.0205(8) 0.0309(9) 0.0230(8) -0.0012(7) 0.0005(7) -0.0055(7)
O004 0.0261(8) 0.0326(9) 0.0188(8) -0.0046(7) 0.0007(7) 0.0015(8)
O005 0.0220(8) 0.0286(9) 0.0199(8) 0.0001(7) 0.0011(6) 0.0089(7)
O006 0.0404(10) 0.0372(10) 0.0212(9) -0.0035(8) 0.0003(8) -0.0006(9)
O007 0.0330(9) 0.0270(9) 0.0200(8) -0.0019(7) 0.0059(7) -0.0029(8)
O008 0.0400(10) 0.0295(9) 0.0259(9) 0.0067(7) 0.0014(8) -0.0026(8)
O009 0.0353(10) 0.0387(10) 0.0211(9) -0.0003(8) -0.0029(8) 0.0007(9)
O00A 0.0402(11) 0.0474(12) 0.0384(11) -0.0029(9) 0.0123(9) -0.0060(10)
O00B 0.0390(11) 0.0412(11) 0.0361(11) -0.0111(9) 0.0015(9) 0.0054(10)
O00C 0.0488(12) 0.0392(11) 0.0353(11) -0.0056(9) 0.0019(9) 0.0006(10)
C00D 0.0190(11) 0.0173(10) 0.0221(11) 0.0011(9) -0.0006(9) 0.0024(9)
C00E 0.0228(11) 0.0184(10) 0.0201(11) 0.0021(9) 0.0042(9) 0.0043(9)
C00F 0.0202(11) 0.0159(10) 0.0235(11) -0.0002(8) 0.0019(9) -0.0015(9)
C00G 0.0226(11) 0.0201(11) 0.0188(11) -0.0022(9) 0.0027(9) -0.0056(9)
C00H 0.0206(11) 0.0177(10) 0.0208(11) 0.0015(9) 0.0004(9) -0.0044(9)
C00I 0.0178(10) 0.0211(11) 0.0232(11) -0.0009(9) 0.0010(9) 0.0011(9)
C00J 0.0180(10) 0.0222(11) 0.0214(11) 0.0019(9) -0.0002(9) 0.0001(9)
C00K 0.0214(11) 0.0181(10) 0.0198(11) 0.0007(9) 0.0033(9) -0.0019(9)
C00L 0.0227(11) 0.0191(11) 0.0227(11) -0.0005(9) -0.0010(9) 0.0035(9)
C00M 0.0213(11) 0.0209(11) 0.0202(11) -0.0001(9) -0.0009(9) -0.0013(10)
C00N 0.0191(11) 0.0182(10) 0.0237(11) -0.0006(9) 0.0017(9) 0.0020(9)
C00O 0.0264(12) 0.0205(11) 0.0209(11) 0.0003(9) 0.0019(9) -0.0001(10)
C00P 0.0240(12) 0.0210(11) 0.0220(11) 0.0003(9) 0.0018(9) 0.0020(10)
C00Q 0.0204(11) 0.0206(10) 0.0216(11) -0.0011(9) 0.0010(9) 0.0025(9)
C00R 0.0223(11) 0.0225(11) 0.0216(11) -0.0017(9) 0.0039(9) 0.0002(10)
C00S 0.0278(12) 0.0268(12) 0.0253(13) 0.0005(10) 0.0009(10) -0.0002(11)
C00T 0.0272(12) 0.0164(10) 0.0282(12) 0.0013(9) 0.0018(10) -0.0077(10)
C00U 0.0179(11) 0.0197(10) 0.0225(11) -0.0026(9) 0.0027(9) -0.0031(9)
C00V 0.0194(10) 0.0172(10) 0.0213(11) 0.0003(9) 0.0002(9) -0.0015(9)
C00W 0.0264(12) 0.0178(11) 0.0223(11) -0.0015(9) 0.0010(9) 0.0044(10)
C00X 0.0193(11) 0.0202(11) 0.0216(11) 0.0009(9) 0.0022(9) -0.0016(9)
C00Y 0.0244(12) 0.0250(12) 0.0300(13) -0.0016(10) 0.0044(10) -0.0067(10)
C00Z 0.0175(11) 0.0207(11) 0.0223(11) 0.0021(9) -0.0008(9) -0.0023(9)
C010 0.0256(12) 0.0218(11) 0.0259(12) 0.0024(9) 0.0001(10) 0.0010(10)
C011 0.0237(12) 0.0332(13) 0.0239(12) 0.0031(10) 0.0089(10) -0.0029(11)
C012 0.0215(11) 0.0281(12) 0.0189(11) -0.0007(9) 0.0013(9) -0.0027(10)
C013 0.0230(11) 0.0225(11) 0.0217(11) 0.0025(9) -0.0020(9) -0.0003(10)
C014 0.0237(12) 0.0261(12) 0.0262(12) -0.0026(10) -0.0014(10) 0.0033(10)
C015 0.0193(11) 0.0245(11) 0.0207(11) 0.0025(9) 0.0013(9) -0.0014(10)
C016 0.0424(15) 0.0293(13) 0.0250(13) -0.0067(10) 0.0110(12) 0.0067(12)
C017 0.0209(11) 0.0230(11) 0.0242(12) 0.0027(9) 0.0024(9) -0.0020(10)
C018 0.0270(12) 0.0261(12) 0.0275(13) -0.0031(10) 0.0007(10) 0.0007(10)
C019 0.0215(11) 0.0249(11) 0.0228(12) -0.0031(9) 0.0022(9) 0.0014(10)
C01A 0.0184(11) 0.0356(14) 0.0336(14) -0.0026(11) 0.0002(10) 0.0056(11)
C01B 0.0208(11) 0.0245(12) 0.0278(12) -0.0013(10) 0.0042(10) -0.0032(10)
C01C 0.0244(12) 0.0253(12) 0.0311(13) 0.0021(10) -0.0011(10) 0.0039(10)
C01D 0.0231(12) 0.0333(13) 0.0228(12) 0.0051(10) 0.0010(10) -0.0011(11)
C01E 0.0241(11) 0.0325(13) 0.0209(11) 0.0020(10) 0.0026(10) 0.0023(11)
C01F 0.0241(12) 0.0297(13) 0.0316(13) -0.0027(10) -0.0015(10) 0.0100(11)
C01G 0.0200(11) 0.0211(11) 0.0238(11) -0.0004(9) 0.0013(9) 0.0033(10)
C01H 0.0196(11) 0.0363(14) 0.0275(12) -0.0066(11) -0.0004(10) -0.0022(11)
C01I 0.0329(13) 0.0264(12) 0.0262(13) 0.0006(10) 0.0052(10) 0.0058(11)
C01J 0.0287(13) 0.0298(13) 0.0356(14) 0.0012(11) 0.0001(11) 0.0057(11)
C01K 0.0291(12) 0.0269(12) 0.0282(13) -0.0028(10) -0.0033(10) 0.0072(11)
C01L 0.0211(12) 0.0314(13) 0.0299(13) 0.0012(10) 0.0041(10) -0.0012(11)
C01M 0.0231(11) 0.0230(11) 0.0245(12) 0.0006(9) 0.0029(9) 0.0044(10)
C01N 0.0242(12) 0.0203(11) 0.0258(12) 0.0012(9) -0.0004(10) -0.0029(10)
C01O 0.0217(12) 0.0324(13) 0.0301(13) -0.0004(11) -0.0031(10) 0.0024(11)
C01P 0.0275(13) 0.0375(14) 0.0296(13) -0.0095(11) 0.0025(11) -0.0028(12)
C01Q 0.0223(12) 0.0239(12) 0.0323(13) -0.0052(10) 0.0042(10) -0.0042(10)
C01R 0.0289(13) 0.0292(13) 0.0335(14) -0.0039(11) -0.0012(11) -0.0023(11)
C01S 0.0378(14) 0.0291(13) 0.0261(12) -0.0022(11) 0.0099(11) 0.0061(12)
C01T 0.0360(14) 0.0240(12) 0.0351(14) 0.0020(11) 0.0076(11) -0.0015(12)
C01U 0.0208(11) 0.0290(12) 0.0253(12) -0.0030(10) -0.0003(9) -0.0021(10)
C01V 0.0268(12) 0.0268(12) 0.0349(14) -0.0011(11) 0.0009(11) -0.0014(11)
C01W 0.0260(12) 0.0254(12) 0.0262(12) -0.0030(10) 0.0022(10) 0.0068(10)
C01X 0.0263(13) 0.0345(14) 0.0283(13) 0.0083(11) 0.0023(10) -0.0034(11)
C01Y 0.0378(15) 0.0290(13) 0.0296(13) -0.0024(10) 0.0037(11) 0.0072(12)
C01Z 0.0444(15) 0.0229(12) 0.0279(13) -0.0004(10) -0.0029(11) 0.0080(12)
C020 0.0224(12) 0.0385(15) 0.0371(15) 0.0000(12) 0.0038(11) 0.0033(12)
C021 0.0409(15) 0.0226(12) 0.0246(12) 0.0004(10) 0.0035(11) 0.0053(12)
C022 0.0226(12) 0.0318(13) 0.0338(13) -0.0032(11) -0.0019(10) 0.0006(11)
C023 0.0585(19) 0.0227(13) 0.0331(14) 0.0002(11) 0.0062(13) 0.0028(13)
C024 0.0238(13) 0.0409(15) 0.0413(16) -0.0006(13) -0.0004(11) 0.0052(12)
C025 0.0321(14) 0.0237(12) 0.0356(14) 0.0052(10) 0.0042(11) 0.0034(11)
C026 0.0290(14) 0.0418(16) 0.0447(17) -0.0067(13) 0.0014(12) -0.0079(13)
C027 0.0456(17) 0.0484(18) 0.0360(16) -0.0125(14) -0.0069(13) -0.0087(15)
C028 0.060(2) 0.0338(16) 0.058(2) -0.0013(14) 0.0060(17) -0.0002(17)
N029 0.060(2) 0.063(2) 0.089(3) -0.0071(19) 0.0180(19) -0.0104(19)
C02A 0.0493(17) 0.0251(12) 0.0309(14) -0.0039(11) 0.0093(12) 0.0043(13)
C02B 0.0500(18) 0.0440(17) 0.0399(16) 0.0009(13) -0.0026(14) 0.0018(15)
C02C 0.070(2) 0.0241(13) 0.0510(18) 0.0048(13) 0.0095(17) 0.0110(15)
C02D 0.065(2) 0.0350(15) 0.0476(18) 0.0050(14) 0.0048(16) -0.0088(16)
C02E 0.0231(13) 0.0493(18) 0.0508(17) -0.0092(14) -0.0090(12) -0.0004(13)
C02F 0.0329(14) 0.0429(16) 0.0386(15) 0.0049(13) -0.0040(12) 0.0069(13)
C02G 0.081(2) 0.0252(14) 0.0344(15) -0.0040(12) 0.0117(16) -0.0018(16)
C02H 0.060(2) 0.0285(15) 0.064(2) -0.0033(14) -0.0068(17) 0.0011(15)
C02I 0.051(2) 0.0436(19) 0.073(2) 0.0134(18) -0.0091(18) -0.0021(17)
C02J 0.066(3) 0.063(2) 0.080(3) -0.010(2) -0.018(2) 0.008(2)
N02K 0.101(3) 0.048(2) 0.154(4) 0.006(2) -0.027(3) -0.018(2)

loop_
_atom_type_symbol
_atom_type_description
_atom_type_scat_dispersion_real
_atom_type_scat_dispersion_imag
_atom_type_scat_source
C C 0.0181 0.0091 'International Tables Vol C Tables 4.2.6.8 and 6.1.1.4'
H H 0.0000 0.0000 'International Tables Vol C Tables 4.2.6.8 and 6.1.1.4'
N N 0.0311 0.0180 'International Tables Vol C Tables 4.2.6.8 and 6.1.1.4'
O O 0.0492 0.0322 'International Tables Vol C Tables 4.2.6.8 and 6.1.1.4'

loop_
_geom_angle_atom_site_label_1
_geom_angle_atom_site_label_2
_geom_angle_atom_site_label_3
_geom_angle
C00F O001 C01M 118.18(17)
C00D O002 C00Z 120.14(17)
C00I O003 C017 118.19(17)
C00G O004 H004 109.5
C00V O005 C01G 121.18(17)
C00E O007 H007 109.5
O002 C00D C00J 113.71(19)
O002 C00D C00N 123.0(2)
C00N C00D C00J 123.3(2)
O007 C00E C00L 120.2(2)
O007 C00E C00N 117.8(2)
C00N C00E C00L 122.0(2)
O001 C00F C00H 115.6(2)
O001 C00F C00K 122.5(2)
C00K C00F C00H 121.8(2)
O004 C00G C00H 120.1(2)
O004 C00G C00U 117.9(2)
C00U C00G C00H 122.0(2)
C00F C00H C00S 121.3(2)
C00G C00H C00F 117.9(2)
C00G C00H C00S 120.8(2)
O003 C00I C00J 122.2(2)
O003 C00I C00L 115.83(19)
C00J C00I C00L 121.9(2)
C00D C00J C012 120.8(2)
C00I C00J C00D 117.7(2)
C00I C00J C012 121.5(2)
C00F C00K C00P 121.0(2)
C00F C00K C00V 117.8(2)
C00V C00K C00P 121.2(2)
C00E C00L C00I 117.8(2)
C00E C00L C018 120.8(2)
C00I C00L C018 121.3(2)
C00O C00M H00M 108.5
C00O C00M C010 120.33(19)
C00O C00M C01N 121.1(2)
C010 C00M H00M 108.5
C010 C00M C01N 88.05(18)
C01N C00M H00M 108.5
C00D C00N C00E 117.3(2)
C00D C00N C00R 120.5(2)
C00E C00N C00R 122.0(2)
C00M C00O H00C 107.6
C00M C00O H00D 107.6
C00M C00O C013 118.9(2)
H00C C00O H00D 107.0
C013 C00O H00C 107.6
C013 C00O H00D 107.6
C00K C00P H00A 108.9
C00K C00P H00B 108.9
C00K C00P C00W 113.33(19)
H00A C00P H00B 107.7
C00W C00P H00A 108.9
C00W C00P H00B 108.9
C019 C00Q H00Q 107.6
C019 C00Q C01G 109.59(18)
C019 C00Q C01W 108.11(19)
C01G C00Q H00Q 107.6
C01W C00Q H00Q 107.6
C01W C00Q C01G 116.05(19)
C00N C00R H00E 109.5
C00N C00R H00F 109.5
C00N C00R C00X 110.69(18)
H00E C00R H00F 108.1
C00X C00R H00E 109.5
C00X C00R H00F 109.5
O009 C00S C00H 124.4(2)
O009 C00S H00S 117.8
C00H C00S H00S 117.8
O008 C00T C00Y 120.6(2)
O008 C00T C01N 121.2(2)
C01N C00T C00Y 118.0(2)
C00G C00U C00V 117.4(2)
C00G C00U C019 122.2(2)
C00V C00U C019 120.3(2)
O005 C00V C00K 114.56(19)
O005 C00V C00U 122.4(2)
C00U C00V C00K 123.0(2)
C00P C00W H00W 107.6
C00P C00W C01M 111.25(19)
C01I C00W C00P 106.47(19)
C01I C00W H00W 107.6
C01I C00W C01M 116.1(2)
C01M C00W H00W 107.6
C00R C00X H00X 107.4
C00R C00X C00Z 109.65(18)
C00R C00X C01B 108.74(18)
C00Z C00X H00X 107.4
C01B C00X H00X 107.4
C01B C00X C00Z 115.98(19)
C00T C00Y H00G 109.2
C00T C00Y H00H 109.2
C00T C00Y C01B 112.0(2)
H00G C00Y H00H 107.9
C01B C00Y H00G 109.2
C01B C00Y H00H 109.2
O002 C00Z C00X 108.83(17)
O002 C00Z C013 103.23(17)
O002 C00Z C01C 106.92(18)
C013 C00Z C00X 116.41(19)
C01C C00Z C00X 112.20(19)
C01C C00Z C013 108.48(19)
C01Y C010 C00M 114.2(2)
C01Y C010 C025 111.4(2)
C024 C010 C00M 115.2(2)
C024 C010 C01Y 109.9(2)
C024 C010 C025 117.2(2)
C025 C010 C00M 87.42(18)
O00B C011 C01L 121.4(2)
O00B C011 C01X 119.9(2)
C01L C011 C01X 118.6(2)
C00J C012 H01Z 109.0
C00J C012 H 109.0
C00J C012 C015 113.07(19)
H01Z C012 H 107.8
C015 C012 H01Z 109.0
C015 C012 H 109.0
C00O C013 H01 107.2
C00O C013 HA 107.2
C00Z C013 C00O 120.34(19)
C00Z C013 H01 107.2
C00Z C013 HA 107.2
H01 C013 HA 106.9
C01O C014 H014 108.8
C01O C014 C01R 88.00(19)
C01P C014 H014 108.8
C01P C014 C01O 120.7(2)
C01P C014 C01R 119.9(2)
C01R C014 H014 108.8
C012 C015 H015 107.7
C012 C015 C017 110.88(19)
C012 C015 C01D 105.48(19)
C017 C015 H015 107.7
C017 C015 C01D 116.9(2)
C01D C015 H015 107.7
O00C C016 C01S 119.6(3)
O00C C016 C02A 121.5(3)
C02A C016 C01S 118.7(3)
O003 C017 C015 108.52(18)
O003 C017 C01J 107.88(19)
O003 C017 C01Q 101.78(18)
C01J C017 C015 112.7(2)
C01J C017 C01Q 108.6(2)
C01Q C017 C015 116.6(2)
O006 C018 C00L 124.3(2)
O006 C018 H018 117.9
C00L C018 H018 117.9
C00Q C019 H01A 109.5
C00Q C019 H01B 109.5
C00U C019 C00Q 110.68(19)
C00U C019 H01A 109.5
C00U C019 H01B 109.5
H01A C019 H01B 108.1
O00A C01A C01F 120.6(2)
O00A C01A C01O 121.7(3)
C01O C01A C01F 117.6(2)
C00X C01B H0AA 108.0
C00X C01B HB 108.0
C00Y C01B C00X 117.2(2)
C00Y C01B H0AA 108.0
C00Y C01B HB 108.0
H0AA C01B HB 107.2
C00Z C01C H1AA 109.5
C00Z C01C HC 109.5
C00Z C01C HD 109.5
H1AA C01C HC 109.5
H1AA C01C HD 109.5
HC C01C HD 109.5
C015 C01D H2AA 107.4
C015 C01D HE 107.4
H2AA C01D HE 106.9
C01X C01D C015 119.8(2)
C01X C01D H2AA 107.4
C01X C01D HE 107.4
H01C C01E H01D 106.8
C01G C01E H01C 107.2
C01G C01E H01D 107.2
C01G C01E C01P 120.7(2)
C01P C01E H01C 107.2
C01P C01E H01D 107.2
C01A C01F H01E 108.9
C01A C01F H01F 108.9
C01A C01F C01W 113.3(2)
H01E C01F H01F 107.7
C01W C01F H01E 108.9
C01W C01F H01F 108.9
O005 C01G C00Q 109.65(18)
O005 C01G C01E 102.34(18)
O005 C01G C01T 106.85(19)
C01E C01G C00Q 115.80(19)
C01T C01G C00Q 112.5(2)
C01T C01G C01E 108.9(2)
H3AA C01H HF 107.1
C01Q C01H H3AA 107.8
C01Q C01H HF 107.8
C01U C01H H3AA 107.8
C01U C01H HF 107.8
C01U C01H C01Q 118.1(2)
C00W C01I H01G 107.6
C00W C01I H01H 107.6
C00W C01I C01S 119.1(2)
H01G C01I H01H 107.0
C01S C01I H01G 107.6
C01S C01I H01H 107.6
C017 C01J H4AA 109.5
C017 C01J HG 109.5
C017 C01J HH 109.5
H4AA C01J HG 109.5
H4AA C01J HH 109.5
HG C01J HH 109.5
H01I C01K H01J 107.0
C01M C01K H01I 107.5
C01M C01K H01J 107.5
C01Z C01K H01I 107.5
C01Z C01K H01J 107.5
C01Z C01K C01M 119.3(2)
C011 C01L H5AA 111.7
C011 C01L C01U 113.0(2)
C011 C01L C020 118.4(2)
C01U C01L H5AA 111.7
C020 C01L H5AA 111.7
C020 C01L C01U 88.19(19)
O001 C01M C00W 108.93(18)
O001 C01M C01K 101.95(18)
O001 C01M C01V 107.00(19)
C01K C01M C00W 115.8(2)
C01V C01M C00W 112.8(2)
C01V C01M C01K 109.4(2)
C00M C01N H6AA 111.1
C00T C01N C00M 114.37(19)
C00T C01N H6AA 111.1
C00T C01N C025 119.4(2)
C025 C01N C00M 87.59(18)
C025 C01N H6AA 111.1
C014 C01O H01O 110.9
C01A C01O C014 114.6(2)
C01A C01O H01O 110.9
C01A C01O C026 119.6(2)
C026 C01O C014 88.2(2)
C026 C01O H01O 110.9
C014 C01P C01E 118.9(2)
C014 C01P H01K 107.6
C014 C01P H01L 107.6
C01E C01P H01K 107.6
C01E C01P H01L 107.6
H01K C01P H01L 107.0
C017 C01Q H7AA 107.7
C017 C01Q HI 107.7
C01H C01Q C017 118.6(2)
C01H C01Q H7AA 107.7
C01H C01Q HI 107.7
H7AA C01Q HI 107.1
C026 C01R C014 87.59(19)
C027 C01R C014 113.7(2)
C027 C01R C026 111.4(2)
C02H C01R C014 116.0(2)
C02H C01R C026 115.4(3)
C02H C01R C027 110.9(3)
C016 C01S C01I 111.4(2)
C016 C01S H01M 109.3
C016 C01S H01N 109.3
C01I C01S H01M 109.3
C01I C01S H01N 109.3
H01M C01S H01N 108.0
C01G C01T H01P 109.5
C01G C01T H01Q 109.5
C01G C01T H01R 109.5
H01P C01T H01Q 109.5
H01P C01T H01R 109.5
H01Q C01T H01R 109.5
C01H C01U C01L 120.4(2)
C01H C01U H8AA 108.7
C01H C01U C022 120.0(2)
C01L C01U H8AA 108.7
C01L C01U C022 88.54(18)
C022 C01U H8AA 108.7
C01M C01V H01S 109.5
C01M C01V H01T 109.5
C01M C01V H01U 109.5
H01S C01V H01T 109.5
H01S C01V H01U 109.5
H01T C01V H01U 109.5
C00Q C01W H01V 107.7
C00Q C01W H01W 107.7
C01F C01W C00Q 118.6(2)
C01F C01W H01V 107.7
C01F C01W H01W 107.7
H01V C01W H01W 107.1
C011 C01X C01D 111.5(2)
C011 C01X H9AA 109.3
C011 C01X HJ 109.3
C01D C01X H9AA 109.3
C01D C01X HJ 109.3
H9AA C01X HJ 108.0
C010 C01Y H0BA 109.5
C010 C01Y HK 109.5
C010 C01Y HL 109.5
H0BA C01Y HK 109.5
H0BA C01Y HL 109.5
HK C01Y HL 109.5
C01K C01Z H01X 107.5
C01K C01Z H01Y 107.5
H01X C01Z H01Y 107.0
C021 C01Z C01K 119.2(2)
C021 C01Z H01X 107.5
C021 C01Z H01Y 107.5
C01L C020 H02R 113.6
C01L C020 H02S 113.6
C01L C020 C022 90.46(19)
H02R C020 H02S 110.8
C022 C020 H02R 113.6
C022 C020 H02S 113.6
C01Z C021 H021 108.5
C01Z C021 C023 119.9(2)
C01Z C021 C02A 121.1(2)
C023 C021 H021 108.5
C02A C021 H021 108.5
C02A C021 C023 88.5(2)
C020 C022 C01U 87.79(19)
C02E C022 C01U 113.9(2)
C02E C022 C020 111.4(2)
C02F C022 C01U 114.7(2)
C02F C022 C020 117.0(2)
C02F C022 C02E 110.6(2)
C02C C023 C021 113.4(3)
C02C C023 C02G 111.3(3)
C02D C023 C021 115.0(2)
C02D C023 C02C 111.3(3)
C02D C023 C02G 116.6(3)
C02G C023 C021 87.4(2)
C010 C024 H02T 109.5
C010 C024 H02U 109.5
C010 C024 H02V 109.5
H02T C024 H02U 109.5
H02T C024 H02V 109.5
H02U C024 H02V 109.5
C010 C025 H02W 113.8
C010 C025 H02X 113.8
C01N C025 C010 89.26(18)
C01N C025 H02W 113.8
C01N C025 H02X 113.8
H02W C025 H02X 111.0
C01O C026 C01R 90.2(2)
C01O C026 H02A 113.6
C01O C026 H02B 113.6
C01R C026 H02A 113.6
C01R C026 H02B 113.6
H02A C026 H02B 110.9
C01R C027 H02C 109.5
C01R C027 H02D 109.5
C01R C027 H02E 109.5
H02C C027 H02D 109.5
H02C C027 H02E 109.5
H02D C027 H02E 109.5
N029 C028 C02J 179.3(5)
C016 C02A C021 114.4(2)
C016 C02A H02F 111.4
C016 C02A C02G 118.5(3)
C021 C02A H02F 111.4
C02G C02A C021 87.8(2)
C02G C02A H02F 111.4
H1BA C02B HM 109.5
H1BA C02B HN 109.5
HM C02B HN 109.5
C02I C02B H1BA 109.5
C02I C02B HM 109.5
C02I C02B HN 109.5
C023 C02C H02G 109.5
C023 C02C H02H 109.5
C023 C02C H02I 109.5
H02G C02C H02H 109.5
H02G C02C H02I 109.5
H02H C02C H02I 109.5
C023 C02D H02J 109.5
C023 C02D H02K 109.5
C023 C02D H02L 109.5
H02J C02D H02K 109.5
H02J C02D H02L 109.5
H02K C02D H02L 109.5
C022 C02E H02Y 109.5
C022 C02E HO 109.5
C022 C02E HP 109.5
H02Y C02E HO 109.5
H02Y C02E HP 109.5
HO C02E HP 109.5
C022 C02F H02Z 109.5
C022 C02F HQ 109.5
C022 C02F HR 109.5
H02Z C02F HQ 109.5
H02Z C02F HR 109.5
HQ C02F HR 109.5
C023 C02G H02M 113.7
C023 C02G H02N 113.7
C02A C02G C023 89.9(2)
C02A C02G H02M 113.7
C02A C02G H02N 113.7
H02M C02G H02N 110.9
C01R C02H H02O 109.5
C01R C02H H02P 109.5
C01R C02H H02Q 109.5
H02O C02H H02P 109.5
H02O C02H H02Q 109.5
H02P C02H H02Q 109.5
N02K C02I C02B 177.5(5)
C028 C02J H02 109.5
C028 C02J HS 109.5
C028 C02J HT 109.5
H02 C02J HS 109.5
H02 C02J HT 109.5
HS C02J HT 109.5

loop_
_geom_bond_atom_site_label_1
_geom_bond_atom_site_label_2
_geom_bond_distance
O001 C00F 1.361(3)
O001 C01M 1.468(3)
O002 C00D 1.357(3)
O002 C00Z 1.469(3)
O003 C00I 1.363(3)
O003 C017 1.466(3)
O004 H004 0.8400
O004 C00G 1.353(3)
O005 C00V 1.357(3)
O005 C01G 1.475(3)
O006 C018 1.241(3)
O007 H007 0.8400
O007 C00E 1.350(3)
O008 C00T 1.218(3)
O009 C00S 1.241(3)
O00A C01A 1.216(3)
O00B C011 1.219(3)
O00C C016 1.214(4)
C00D C00J 1.413(3)
C00D C00N 1.390(3)
C00E C00L 1.413(3)
C00E C00N 1.394(3)
C00F C00H 1.416(3)
C00F C00K 1.373(3)
C00G C00H 1.410(3)
C00G C00U 1.389(3)
C00H C00S 1.434(3)
C00I C00J 1.373(3)
C00I C00L 1.422(3)
C00J C012 1.500(3)
C00K C00P 1.502(3)
C00K C00V 1.410(3)
C00L C018 1.433(3)
C00M H00M 1.0000
C00M C00O 1.517(3)
C00M C010 1.564(3)
C00M C01N 1.568(3)
C00N C00R 1.499(3)
C00O H00C 0.9900
C00O H00D 0.9900
C00O C013 1.537(3)
C00P H00A 0.9900
C00P H00B 0.9900
C00P C00W 1.539(3)
C00Q H00Q 1.0000
C00Q C019 1.530(3)
C00Q C01G 1.546(3)
C00Q C01W 1.540(3)
C00R H00E 0.9900
C00R H00F 0.9900
C00R C00X 1.538(3)
C00S H00S 0.9500
C00T C00Y 1.512(4)
C00T C01N 1.505(3)
C00U C00V 1.392(3)
C00U C019 1.497(3)
C00W H00W 1.0000
C00W C01I 1.538(3)
C00W C01M 1.544(3)
C00X H00X 1.0000
C00X C00Z 1.547(3)
C00X C01B 1.541(3)
C00Y H00G 0.9900
C00Y H00H 0.9900
C00Y C01B 1.540(3)
C00Z C013 1.535(3)
C00Z C01C 1.521(3)
C010 C01Y 1.525(3)
C010 C024 1.520(4)
C010 C025 1.553(3)
C011 C01L 1.495(4)
C011 C01X 1.508(4)
C012 H01Z 0.9900
C012 H 0.9900
C012 C015 1.542(3)
C013 H01 0.9900
C013 HA 0.9900
C014 H014 1.0000
C014 C01O 1.567(3)
C014 C01P 1.523(4)
C014 C01R 1.576(4)
C015 H015 1.0000
C015 C017 1.544(3)
C015 C01D 1.545(3)
C016 C01S 1.514(4)
C016 C02A 1.507(4)
C017 C01J 1.531(3)
C017 C01Q 1.535(3)
C018 H018 0.9500
C019 H01A 0.9900
C019 H01B 0.9900
C01A C01F 1.515(4)
C01A C01O 1.504(4)
C01B H0AA 0.9900
C01B HB 0.9900
C01C H1AA 0.9800
C01C HC 0.9800
C01C HD 0.9800
C01D H2AA 0.9900
C01D HE 0.9900
C01D C01X 1.535(3)
C01E H01C 0.9900
C01E H01D 0.9900
C01E C01G 1.532(3)
C01E C01P 1.534(4)
C01F H01E 0.9900
C01F H01F 0.9900
C01F C01W 1.529(3)
C01G C01T 1.527(3)
C01H H3AA 0.9900
C01H HF 0.9900
C01H C01Q 1.534(4)
C01H C01U 1.518(3)
C01I H01G 0.9900
C01I H01H 0.9900
C01I C01S 1.539(3)
C01J H4AA 0.9800
C01J HG 0.9800
C01J HH 0.9800
C01K H01I 0.9900
C01K H01J 0.9900
C01K C01M 1.537(3)
C01K C01Z 1.532(4)
C01L H5AA 1.0000
C01L C01U 1.572(3)
C01L C020 1.541(4)
C01M C01V 1.523(3)
C01N H6AA 1.0000
C01N C025 1.544(4)
C01O H01O 1.0000
C01O C026 1.536(4)
C01P H01K 0.9900
C01P H01L 0.9900
C01Q H7AA 0.9900
C01Q HI 0.9900
C01R C026 1.545(4)
C01R C027 1.523(4)
C01R C02H 1.519(4)
C01S H01M 0.9900
C01S H01N 0.9900
C01T H01P 0.9800
C01T H01Q 0.9800
C01T H01R 0.9800
C01U H8AA 1.0000
C01U C022 1.573(3)
C01V H01S 0.9800
C01V H01T 0.9800
C01V H01U 0.9800
C01W H01V 0.9900
C01W H01W 0.9900
C01X H9AA 0.9900
C01X HJ 0.9900
C01Y H0BA 0.9800
C01Y HK 0.9800
C01Y HL 0.9800
C01Z H01X 0.9900
C01Z H01Y 0.9900
C01Z C021 1.516(4)
C020 H02R 0.9900
C020 H02S 0.9900
C020 C022 1.552(4)
C021 H021 1.0000
C021 C023 1.572(4)
C021 C02A 1.567(3)
C022 C02E 1.525(4)
C022 C02F 1.522(4)
C023 C02C 1.521(5)
C023 C02D 1.512(5)
C023 C02G 1.555(4)
C024 H02T 0.9800
C024 H02U 0.9800
C024 H02V 0.9800
C025 H02W 0.9900
C025 H02X 0.9900
C026 H02A 0.9900
C026 H02B 0.9900
C027 H02C 0.9800
C027 H02D 0.9800
C027 H02E 0.9800
C028 N029 1.126(5)
C028 C02J 1.452(6)
C02A H02F 1.0000
C02A C02G 1.547(4)
C02B H1BA 0.9800
C02B HM 0.9800
C02B HN 0.9800
C02B C02I 1.443(5)
C02C H02G 0.9800
C02C H02H 0.9800
C02C H02I 0.9800
C02D H02J 0.9800
C02D H02K 0.9800
C02D H02L 0.9800
C02E H02Y 0.9800
C02E HO 0.9800
C02E HP 0.9800
C02F H02Z 0.9800
C02F HQ 0.9800
C02F HR 0.9800
C02G H02M 0.9900
C02G H02N 0.9900
C02H H02O 0.9800
C02H H02P 0.9800
C02H H02Q 0.9800
C02I N02K 1.141(5)
C02J H02 0.9800
C02J HS 0.9800
C02J HT 0.9800
